data_7037600
loop_
_publ_author_name
'Deacon, Glen B.'
'Junk, Peter C.'
'Kelly, Rory P.'
'Wang, Jun'

_publ_section_title
;
 Exploring the effect of the Ln(III)/Ln(II) redox potential on C-F
 activation and on oxidation of some lanthanoid organoamides.
;
_journal_issue 4
_journal_name_full 'Dalton transactions (Cambridge, England : 2003)'
_journal_page_first 1422
_journal_page_last 1435
_journal_paper_doi 10.1039/c5dt04239a
_journal_volume 45
_journal_year 2016
_chemical_formula_moiety 'C30 H33 F12 N6 Sm'
_chemical_formula_sum 'C30 H33 F12 N6 Sm'
_chemical_formula_weight 855.97
_space_group_crystal_system triclinic
_space_group_IT_number 2
_space_group_name_Hall '-P 1'
_space_group_name_H-M_alt 'P -1'
_symmetry_space_group_name_Hall '-P 1'
_symmetry_space_group_name_H-M 'P -1'
_atom_sites_solution_hydrogens geom
_audit_creation_date 2015-10-27
_audit_creation_method
;
Olex2 1.2
(compiled 2015.09.30 svn.r3233 for OlexSys, GUI svn.r5103)
;
_audit_update_record
;
2015-10-28 deposited with the CCDC.
2015-12-04 downloaded from the CCDC.
;
_cell_angle_alpha 89.78(3)
_cell_angle_beta 75.07(3)
_cell_angle_gamma 81.69(3)
_cell_formula_units_Z 2
_cell_length_a 9.7430(19)
_cell_length_b 9.781(2)
_cell_length_c 17.828(4)
_cell_measurement_reflns_used 21341
_cell_measurement_temperature 100(2)
_cell_measurement_theta_max 27.966
_cell_measurement_theta_min 1.183
_cell_volume 1623.4(6)
_computing_cell_refinement 'XDS (Kabsch, 1993)'
_computing_data_collection 'BluIce (McPhillips, 2002)'
_computing_data_reduction 'XDS (Kabsch, 1993)'
_computing_molecular_graphics 'X-Seed (Barbour, 2001)'
_computing_publication_material 'CIFTAB (Sheldrick, 1997)'
_computing_structure_refinement 'SHELXL-2014 (Sheldrick, 2014)'
_computing_structure_solution 'SHELXS-97 (Sheldrick, 1997)'
_diffrn_ambient_temperature 100
_diffrn_measured_fraction_theta_full 0.995
_diffrn_measured_fraction_theta_max 0.991
_diffrn_measurement_device_type 'ADSC Quantum 210r'
_diffrn_measurement_method 'Phi Scan'
_diffrn_radiation_monochromator 'Silicon Double Crystal'
_diffrn_radiation_type Synchrotron
_diffrn_radiation_wavelength 0.7109
_diffrn_reflns_av_unetI/netI 0.0363
_diffrn_reflns_laue_measured_fraction_full 0.995
_diffrn_reflns_laue_measured_fraction_max 0.991
_diffrn_reflns_number 7719
_diffrn_reflns_point_group_measured_fraction_full 0.995
_diffrn_reflns_point_group_measured_fraction_max 0.991
_diffrn_reflns_theta_full 25.500
_diffrn_reflns_theta_max 27.973
_diffrn_reflns_theta_min 1.183
_diffrn_source 'Australian Synchrotron'
_exptl_absorpt_coefficient_mu 1.910
_exptl_absorpt_correction_type none
_exptl_crystal_colour 'light yellow'
_exptl_crystal_density_diffrn 1.751
_exptl_crystal_density_method 'not measured'
_exptl_crystal_description prism
_exptl_crystal_F_000 850
_exptl_crystal_size_max 0.1
_exptl_crystal_size_mid 0.06
_exptl_crystal_size_min 0.05
_refine_diff_density_max 1.036
_refine_diff_density_min -1.606
_refine_diff_density_rms 0.133
_refine_ls_extinction_method none
_refine_ls_goodness_of_fit_ref 1.075
_refine_ls_hydrogen_treatment constr
_refine_ls_matrix_type full
_refine_ls_number_parameters 448
_refine_ls_number_reflns 7719
_refine_ls_number_restraints 0
_refine_ls_restrained_S_all 1.075
_refine_ls_R_factor_all 0.0310
_refine_ls_R_factor_gt 0.0306
_refine_ls_shift/su_max 0.002
_refine_ls_shift/su_mean 0.000
_refine_ls_structure_factor_coef Fsqd
_refine_ls_weighting_details 'w=1/[\s^2^(Fo^2^)+(0.0401P)^2^+3.0465P] where P=(Fo^2^+2Fc^2^)/3'
_refine_ls_weighting_scheme calc
_refine_ls_wR_factor_gt 0.0795
_refine_ls_wR_factor_ref 0.0798
_reflns_Friedel_coverage 0.000
_reflns_number_gt 7573
_reflns_number_total 7719
_reflns_threshold_expression 'I > 2\s(I)'
_cod_data_source_file c5dt04239a1.cif
_cod_data_source_block added_by_encifer
_cod_depositor_comments 'Adding full bibliography for 7037593--7037603.cif.'
_cod_database_code 7037600
_shelx_space_group_comment
;
The symmetry employed for this shelxl refinement is uniquely defined
by the following loop, which should always be used as a source of
symmetry information in preference to the above space-group names.
They are only intended as comments.
;
_shelx_estimated_absorpt_t_max 0.911
_shelx_estimated_absorpt_t_min 0.832
_olex2_refinement_description
;
1. Fixed Uiso
 At 1.2 times of:
  All C(H) groups, All C(H,H) groups
 At 1.5 times of:
  All C(H,H,H) groups
2.a Secondary CH2 refined with riding coordinates:
 C7(H7A,H7B), C8(H8A,H8B), C17(H17A,H17B), C18(H18A,H18B), C27(H27A,H27B),
 C28(H28A,H28B)
2.b Aromatic/amide H refined with riding coordinates:
 C4(H4), C14(H14), C24(H24)
2.c Idealised Me refined as rotating group:
 C9(H9A,H9B,H9C), C10(H10A,H10B,H10C), C19(H19A,H19B,H19C), C20(H20A,H20B,
 H20C), C29(H29A,H29B,H29C), C30(H30A,H30B,H30C)
;
_shelx_shelxl_version_number 2014/7
_olex2_submission_special_instructions 'No special instructions were received'

loop_
_space_group_symop_operation_xyz
'x, y, z'
'-x, -y, -z'

loop_
_atom_site_label
_atom_site_type_symbol
_atom_site_fract_x
_atom_site_fract_y
_atom_site_fract_z
_atom_site_U_iso_or_equiv
_atom_site_adp_type
_atom_site_occupancy
_atom_site_site_symmetry_order
_atom_site_calc_flag
_atom_site_refinement_flags_posn
Sm1 Sm 0.67427(2) 0.25687(2) 0.76656(2) 0.01117(5) Uani 1 1 d .
F1 F 0.49390(17) 0.35830(18) 0.69147(9) 0.0222(3) Uani 1 1 d .
N1 N 0.7444(2) 0.2028(2) 0.63025(13) 0.0182(4) Uani 1 1 d .
C1 C 0.6540(3) 0.2322(3) 0.58384(15) 0.0190(5) Uani 1 1 d .
F2 F 0.3008(2) 0.4457(2) 0.61274(13) 0.0369(5) Uani 1 1 d .
N2 N 0.9577(2) 0.1858(2) 0.71671(14) 0.0175(4) Uani 1 1 d .
C2 C 0.5219(3) 0.3185(3) 0.61452(16) 0.0204(5) Uani 1 1 d .
F3 F 0.5956(3) 0.1874(3) 0.39136(13) 0.0530(7) Uani 1 1 d .
N3 N 0.6843(2) 0.0963(2) 0.87211(13) 0.0148(4) Uani 1 1 d .
C3 C 0.4211(3) 0.3623(3) 0.57521(19) 0.0268(6) Uani 1 1 d .
F4 F 0.7812(2) 0.0933(2) 0.46858(11) 0.0346(4) Uani 1 1 d .
N4 N 0.5437(2) 0.0344(2) 0.75534(13) 0.0161(4) Uani 1 1 d .
C4 C 0.4419(4) 0.3217(4) 0.4981(2) 0.0365(8) Uani 1 1 d .
H4 H 0.3743 0.3522 0.4693 0.044 Uiso 1 1 calc R
F5 F 0.78680(18) 0.33118(16) 0.87481(9) 0.0190(3) Uani 1 1 d .
N5 N 0.6809(2) 0.4992(2) 0.77126(13) 0.0161(4) Uani 1 1 d .
C5 C 0.5675(4) 0.2341(4) 0.46614(18) 0.0332(7) Uani 1 1 d .
F6 F 0.92088(19) 0.40187(18) 0.97884(11) 0.0250(4) Uani 1 1 d .
N6 N 0.4270(2) 0.3917(2) 0.86461(13) 0.0171(4) Uani 1 1 d .
C6 C 0.6685(3) 0.1877(3) 0.50620(17) 0.0255(6) Uani 1 1 d .
F7 F 0.86107(19) -0.0235(2) 1.09904(10) 0.0252(4) Uani 1 1 d .
C7 C 0.8936(3) 0.1417(4) 0.59310(18) 0.0264(6) Uani 1 1 d .
H7A H 0.9171 0.1602 0.5369 0.032 Uiso 1 1 calc R
H7B H 0.9054 0.0403 0.5990 0.032 Uiso 1 1 calc R
F8 F 0.74696(19) -0.10288(18) 0.99266(10) 0.0245(3) Uani 1 1 d .
C8 C 0.9944(3) 0.2049(3) 0.63130(18) 0.0246(6) Uani 1 1 d .
H8A H 1.0945 0.1610 0.6080 0.030 Uiso 1 1 calc R
H8B H 0.9882 0.3049 0.6211 0.030 Uiso 1 1 calc R
F9 F 0.8558(2) 0.6228(2) 0.85262(10) 0.0287(4) Uani 1 1 d .
C9 C 0.9980(3) 0.0412(3) 0.73345(19) 0.0273(6) Uani 1 1 d .
H9A H 0.9385 -0.0164 0.7146 0.041 Uiso 1 1 calc GR
H9B H 0.9829 0.0320 0.7896 0.041 Uiso 1 1 calc GR
H9C H 1.0994 0.0110 0.7073 0.041 Uiso 1 1 calc GR
F10 F 1.0785(2) 0.7386(2) 0.77693(13) 0.0368(5) Uani 1 1 d .
C10 C 1.0499(3) 0.2694(3) 0.7481(2) 0.0281(6) Uani 1 1 d .
H10A H 1.0426 0.2482 0.8026 0.042 Uiso 1 1 calc GR
H10B H 1.0171 0.3681 0.7442 0.042 Uiso 1 1 calc GR
H10C H 1.1501 0.2465 0.7178 0.042 Uiso 1 1 calc GR
F11 F 0.9883(3) 0.6319(2) 0.53836(12) 0.0489(6) Uani 1 1 d .
C11 C 0.7521(3) 0.1148(3) 0.92860(14) 0.0138(4) Uani 1 1 d .
F12 F 0.7625(2) 0.51605(19) 0.61229(10) 0.0274(4) Uani 1 1 d .
C12 C 0.8064(3) 0.2403(3) 0.93120(15) 0.0149(5) Uani 1 1 d .
C13 C 0.8743(3) 0.2785(3) 0.98437(16) 0.0180(5) Uani 1 1 d .
C14 C 0.8939(3) 0.1923(3) 1.04422(16) 0.0211(5) Uani 1 1 d .
H14 H 0.9382 0.2176 1.0827 0.025 Uiso 1 1 calc R
C15 C 0.8443(3) 0.0677(3) 1.04345(15) 0.0188(5) Uani 1 1 d .
C16 C 0.7789(3) 0.0273(3) 0.98837(15) 0.0166(5) Uani 1 1 d .
C17 C 0.6131(3) -0.0275(3) 0.87842(16) 0.0177(5) Uani 1 1 d .
H17A H 0.5717 -0.0448 0.9338 0.021 Uiso 1 1 calc R
H17B H 0.6843 -0.1089 0.8553 0.021 Uiso 1 1 calc R
C18 C 0.4949(3) -0.0068(3) 0.83644(15) 0.0174(5) Uani 1 1 d .
H18A H 0.4543 -0.0940 0.8369 0.021 Uiso 1 1 calc R
H18B H 0.4171 0.0650 0.8652 0.021 Uiso 1 1 calc R
C19 C 0.4159(3) 0.0584(3) 0.72428(18) 0.0227(5) Uani 1 1 d .
H19A H 0.3683 -0.0242 0.7308 0.034 Uiso 1 1 calc GR
H19B H 0.4454 0.0780 0.6690 0.034 Uiso 1 1 calc GR
H19C H 0.3492 0.1373 0.7524 0.034 Uiso 1 1 calc GR
C20 C 0.6447(3) -0.0797(3) 0.70843(17) 0.0218(5) Uani 1 1 d .
H20A H 0.5980 -0.1625 0.7115 0.033 Uiso 1 1 calc GR
H20B H 0.7300 -0.0992 0.7284 0.033 Uiso 1 1 calc GR
H20C H 0.6733 -0.0531 0.6542 0.033 Uiso 1 1 calc GR
C21 C 0.7966(3) 0.5623(3) 0.73597(15) 0.0158(5) Uani 1 1 d .
C22 C 0.8824(3) 0.6260(3) 0.77418(17) 0.0208(5) Uani 1 1 d .
C23 C 0.9996(3) 0.6848(3) 0.73477(19) 0.0254(6) Uani 1 1 d .
C24 C 1.0397(4) 0.6885(3) 0.6554(2) 0.0311(7) Uani 1 1 d .
H24 H 1.1200 0.7302 0.6287 0.037 Uiso 1 1 calc R
C25 C 0.9571(4) 0.6285(3) 0.61636(18) 0.0285(6) Uani 1 1 d .
C26 C 0.8402(3) 0.5685(3) 0.65485(16) 0.0205(5) Uani 1 1 d .
C27 C 0.5869(3) 0.5729(3) 0.84161(16) 0.0208(5) Uani 1 1 d .
H27A H 0.5877 0.6737 0.8369 0.025 Uiso 1 1 calc R
H27B H 0.6217 0.5430 0.8875 0.025 Uiso 1 1 calc R
C28 C 0.4364(3) 0.5411(3) 0.85150(17) 0.0216(5) Uani 1 1 d .
H28A H 0.3709 0.5968 0.8962 0.026 Uiso 1 1 calc R
H28B H 0.4043 0.5681 0.8045 0.026 Uiso 1 1 calc R
C29 C 0.2849(3) 0.3671(3) 0.85669(18) 0.0232(6) Uani 1 1 d .
H29A H 0.2091 0.4286 0.8933 0.035 Uiso 1 1 calc GR
H29B H 0.2730 0.2707 0.8679 0.035 Uiso 1 1 calc GR
H29C H 0.2784 0.3856 0.8036 0.035 Uiso 1 1 calc GR
C30 C 0.4303(3) 0.3619(3) 0.94621(16) 0.0210(5) Uani 1 1 d .
H30A H 0.3490 0.4190 0.9820 0.031 Uiso 1 1 calc GR
H30B H 0.5204 0.3832 0.9548 0.031 Uiso 1 1 calc GR
H30C H 0.4236 0.2640 0.9555 0.031 Uiso 1 1 calc GR

loop_
_atom_site_aniso_label
_atom_site_aniso_U_11
_atom_site_aniso_U_22
_atom_site_aniso_U_33
_atom_site_aniso_U_23
_atom_site_aniso_U_13
_atom_site_aniso_U_12
Sm1 0.01139(7) 0.01201(7) 0.01017(7) -0.00159(4) -0.00431(5) 0.00088(5)
F1 0.0191(8) 0.0290(9) 0.0175(8) -0.0066(6) -0.0081(6) 0.0063(6)
N1 0.0185(10) 0.0209(11) 0.0139(10) -0.0026(8) -0.0043(8) 0.0021(8)
C1 0.0227(13) 0.0202(12) 0.0149(12) -0.0007(10) -0.0065(10) -0.0031(10)
F2 0.0267(9) 0.0442(12) 0.0416(11) 0.0000(9) -0.0201(9) 0.0091(8)
N2 0.0174(10) 0.0126(10) 0.0223(11) 0.0068(8) -0.0038(8) -0.0045(8)
C2 0.0238(13) 0.0231(13) 0.0161(12) -0.0031(10) -0.0099(10) -0.0005(11)
F3 0.0629(16) 0.0788(18) 0.0228(10) -0.0144(11) -0.0231(10) -0.0061(13)
N3 0.0146(9) 0.0148(10) 0.0164(10) -0.0009(8) -0.0065(8) -0.0023(8)
C3 0.0245(14) 0.0308(15) 0.0277(15) 0.0003(12) -0.0139(12) 0.0005(12)
F4 0.0364(11) 0.0421(11) 0.0221(9) -0.0141(8) -0.0045(8) -0.0008(9)
N4 0.0139(9) 0.0181(10) 0.0173(10) -0.0047(8) -0.0079(8) 0.0016(8)
C4 0.0395(19) 0.049(2) 0.0295(17) 0.0023(15) -0.0241(15) -0.0075(16)
F5 0.0246(8) 0.0164(7) 0.0194(8) 0.0030(6) -0.0114(6) -0.0035(6)
N5 0.0179(10) 0.0154(10) 0.0142(10) -0.0003(8) -0.0036(8) -0.0008(8)
C5 0.0423(18) 0.0450(19) 0.0171(13) -0.0034(13) -0.0151(13) -0.0094(15)
F6 0.0267(9) 0.0228(8) 0.0300(9) -0.0051(7) -0.0137(7) -0.0066(7)
N6 0.0144(10) 0.0176(10) 0.0179(10) -0.0031(8) -0.0033(8) 0.0003(8)
C6 0.0302(15) 0.0299(15) 0.0171(13) -0.0042(11) -0.0070(11) -0.0045(12)
F7 0.0227(8) 0.0369(10) 0.0170(8) 0.0099(7) -0.0089(6) -0.0013(7)
C7 0.0214(14) 0.0339(16) 0.0195(13) -0.0049(12) -0.0029(11) 0.0063(12)
F8 0.0267(8) 0.0228(8) 0.0278(9) 0.0089(7) -0.0118(7) -0.0075(7)
C8 0.0189(13) 0.0243(14) 0.0281(14) 0.0010(11) -0.0034(11) 0.0003(10)
F9 0.0397(10) 0.0310(9) 0.0223(8) 0.0063(7) -0.0160(8) -0.0130(8)
C9 0.0243(14) 0.0242(14) 0.0326(16) 0.0029(12) -0.0089(12) 0.0017(11)
F10 0.0345(10) 0.0345(10) 0.0498(12) 0.0039(9) -0.0196(9) -0.0167(8)
C10 0.0189(13) 0.0288(15) 0.0389(17) -0.0068(13) -0.0136(12) -0.0002(11)
F11 0.0775(17) 0.0440(13) 0.0183(9) -0.0008(8) 0.0101(10) -0.0271(12)
C11 0.0114(10) 0.0158(11) 0.0134(11) -0.0010(9) -0.0030(8) -0.0001(8)
F12 0.0423(10) 0.0268(9) 0.0163(8) 0.0021(7) -0.0107(7) -0.0093(8)
C12 0.0163(11) 0.0144(11) 0.0149(11) 0.0012(9) -0.0068(9) -0.0003(9)
C13 0.0147(11) 0.0215(12) 0.0182(12) -0.0042(10) -0.0055(9) -0.0010(9)
C14 0.0169(12) 0.0315(15) 0.0152(12) -0.0028(11) -0.0074(10) 0.0018(11)
C15 0.0142(11) 0.0281(14) 0.0129(11) 0.0039(10) -0.0043(9) 0.0018(10)
C16 0.0140(11) 0.0190(12) 0.0170(11) 0.0021(9) -0.0045(9) -0.0021(9)
C17 0.0188(12) 0.0173(12) 0.0200(12) 0.0010(9) -0.0093(10) -0.0048(9)
C18 0.0158(11) 0.0184(12) 0.0193(12) -0.0014(9) -0.0063(9) -0.0038(9)
C19 0.0200(13) 0.0241(13) 0.0274(14) -0.0056(11) -0.0138(11) -0.0007(10)
C20 0.0220(13) 0.0203(13) 0.0221(13) -0.0053(10) -0.0074(10) 0.0032(10)
C21 0.0165(11) 0.0128(11) 0.0170(12) 0.0020(9) -0.0047(9) 0.0017(9)
C22 0.0237(13) 0.0177(12) 0.0219(13) 0.0025(10) -0.0086(11) -0.0012(10)
C23 0.0225(13) 0.0183(13) 0.0367(16) 0.0003(11) -0.0102(12) -0.0032(10)
C24 0.0278(15) 0.0222(14) 0.0377(17) 0.0002(12) 0.0040(13) -0.0084(12)
C25 0.0386(17) 0.0206(13) 0.0193(13) -0.0014(11) 0.0053(12) -0.0047(12)
C26 0.0274(14) 0.0161(12) 0.0169(12) -0.0002(10) -0.0052(10) -0.0006(10)
C27 0.0258(13) 0.0166(12) 0.0178(12) -0.0020(10) -0.0020(10) -0.0025(10)
C28 0.0194(12) 0.0162(12) 0.0243(13) -0.0014(10) 0.0002(10) 0.0028(10)
C29 0.0139(12) 0.0264(14) 0.0265(14) -0.0074(11) -0.0031(10) 0.0023(10)
C30 0.0226(13) 0.0232(13) 0.0151(12) -0.0029(10) -0.0003(10) -0.0047(10)

loop_
_atom_type_symbol
_atom_type_description
_atom_type_scat_dispersion_real
_atom_type_scat_dispersion_imag
_atom_type_scat_source
C C 0.0033 0.0016 'International Tables Vol C Tables 4.2.6.8 and 6.1.1.4'
H H 0.0000 0.0000 'International Tables Vol C Tables 4.2.6.8 and 6.1.1.4'
N N 0.0061 0.0033 'International Tables Vol C Tables 4.2.6.8 and 6.1.1.4'
F F 0.0171 0.0103 'International Tables Vol C Tables 4.2.6.8 and 6.1.1.4'
Sm Sm -0.1120 3.4620 'International Tables Vol C Tables 4.2.6.8 and 6.1.1.4'

loop_
_geom_angle_atom_site_label_1
_geom_angle_atom_site_label_2
_geom_angle_atom_site_label_3
_geom_angle
F1 Sm1 N2 129.43(7)
F1 Sm1 N4 79.57(7)
F1 Sm1 F5 139.37(5)
F1 Sm1 N6 68.63(6)
N1 Sm1 F1 64.66(7)
N1 Sm1 N2 69.19(8)
N1 Sm1 N3 127.29(8)
N1 Sm1 N4 77.21(8)
N1 Sm1 F5 138.99(7)
N1 Sm1 N6 133.10(8)
N2 Sm1 N4 109.51(7)
N2 Sm1 N6 154.10(7)
N3 Sm1 F1 138.35(7)
N3 Sm1 N2 86.76(8)
N3 Sm1 N4 67.57(7)
N3 Sm1 F5 62.76(6)
N3 Sm1 N6 86.40(8)
N4 Sm1 N6 90.79(7)
F5 Sm1 N2 72.36(7)
F5 Sm1 N4 130.15(6)
F5 Sm1 N6 82.31(6)
N5 Sm1 F1 76.15(7)
N5 Sm1 N1 102.50(8)
N5 Sm1 N2 95.15(8)
N5 Sm1 N3 126.57(8)
N5 Sm1 N4 152.96(7)
N5 Sm1 F5 67.15(7)
N5 Sm1 N6 69.43(8)
C2 F1 Sm1 117.62(15)
C1 N1 Sm1 122.83(18)
C1 N1 C7 117.6(2)
C7 N1 Sm1 119.50(18)
N1 C1 C2 118.3(2)
N1 C1 C6 130.1(3)
C2 C1 C6 111.5(3)
C8 N2 Sm1 105.92(16)
C8 N2 C10 106.0(2)
C9 N2 Sm1 109.88(17)
C9 N2 C8 110.4(2)
C9 N2 C10 107.2(2)
C10 N2 Sm1 117.33(17)
F1 C2 C1 115.5(2)
C3 C2 F1 118.5(3)
C3 C2 C1 126.0(3)
C11 N3 Sm1 123.84(17)
C11 N3 C17 115.5(2)
C17 N3 Sm1 120.68(16)
F2 C3 C2 118.7(3)
F2 C3 C4 120.4(3)
C2 C3 C4 120.8(3)
C18 N4 Sm1 103.84(15)
C18 N4 C19 107.1(2)
C18 N4 C20 110.0(2)
C19 N4 Sm1 116.48(17)
C20 N4 Sm1 111.58(16)
C20 N4 C19 107.6(2)
C3 C4 H4 122.3
C5 C4 C3 115.4(3)
C5 C4 H4 122.3
C12 F5 Sm1 119.50(14)
C21 N5 Sm1 125.19(17)
C21 N5 C27 114.2(2)
C27 N5 Sm1 114.68(16)
F3 C5 C4 119.3(3)
F3 C5 C6 116.8(3)
C4 C5 C6 123.9(3)
C28 N6 Sm1 104.16(15)
C29 N6 Sm1 120.36(16)
C29 N6 C28 107.5(2)
C29 N6 C30 107.0(2)
C30 N6 Sm1 108.62(16)
C30 N6 C28 108.9(2)
F4 C6 C1 120.9(3)
F4 C6 C5 116.8(3)
C5 C6 C1 122.2(3)
N1 C7 H7A 109.9
N1 C7 H7B 109.9
N1 C7 C8 109.1(2)
H7A C7 H7B 108.3
C8 C7 H7A 109.9
C8 C7 H7B 109.9
N2 C8 C7 111.6(2)
N2 C8 H8A 109.3
N2 C8 H8B 109.3
C7 C8 H8A 109.3
C7 C8 H8B 109.3
H8A C8 H8B 108.0
N2 C9 H9A 109.5
N2 C9 H9B 109.5
N2 C9 H9C 109.5
H9A C9 H9B 109.5
H9A C9 H9C 109.5
H9B C9 H9C 109.5
N2 C10 H10A 109.5
N2 C10 H10B 109.5
N2 C10 H10C 109.5
H10A C10 H10B 109.5
H10A C10 H10C 109.5
H10B C10 H10C 109.5
N3 C11 C12 117.9(2)
N3 C11 C16 130.8(2)
C12 C11 C16 111.4(2)
F5 C12 C11 115.5(2)
C13 C12 F5 118.3(2)
C13 C12 C11 126.2(2)
F6 C13 C12 119.1(2)
F6 C13 C14 119.9(2)
C12 C13 C14 120.9(3)
C13 C14 H14 122.5
C15 C14 C13 114.9(2)
C15 C14 H14 122.5
F7 C15 C14 118.8(2)
F7 C15 C16 117.0(3)
C14 C15 C16 124.2(2)
F8 C16 C11 121.3(2)
F8 C16 C15 116.3(2)
C15 C16 C11 122.3(2)
N3 C17 H17A 109.7
N3 C17 H17B 109.7
N3 C17 C18 109.8(2)
H17A C17 H17B 108.2
C18 C17 H17A 109.7
C18 C17 H17B 109.7
N4 C18 C17 113.7(2)
N4 C18 H18A 108.8
N4 C18 H18B 108.8
C17 C18 H18A 108.8
C17 C18 H18B 108.8
H18A C18 H18B 107.7
N4 C19 H19A 109.5
N4 C19 H19B 109.5
N4 C19 H19C 109.5
H19A C19 H19B 109.5
H19A C19 H19C 109.5
H19B C19 H19C 109.5
N4 C20 H20A 109.5
N4 C20 H20B 109.5
N4 C20 H20C 109.5
H20A C20 H20B 109.5
H20A C20 H20C 109.5
H20B C20 H20C 109.5
N5 C21 C22 125.9(2)
N5 C21 C26 120.7(2)
C26 C21 C22 113.4(2)
F9 C22 C21 119.7(2)
F9 C22 C23 117.4(3)
C23 C22 C21 122.8(3)
F10 C23 C22 118.2(3)
F10 C23 C24 119.5(3)
C24 C23 C22 122.4(3)
C23 C24 H24 121.9
C23 C24 C25 116.3(3)
C25 C24 H24 121.9
F11 C25 C24 119.4(3)
F11 C25 C26 118.5(3)
C26 C25 C24 122.1(3)
F12 C26 C21 118.7(3)
F12 C26 C25 118.2(3)
C25 C26 C21 123.1(3)
N5 C27 H27A 109.9
N5 C27 H27B 109.9
N5 C27 C28 108.7(2)
H27A C27 H27B 108.3
C28 C27 H27A 109.9
C28 C27 H27B 109.9
N6 C28 C27 112.2(2)
N6 C28 H28A 109.2
N6 C28 H28B 109.2
C27 C28 H28A 109.2
C27 C28 H28B 109.2
H28A C28 H28B 107.9
N6 C29 H29A 109.5
N6 C29 H29B 109.5
N6 C29 H29C 109.5
H29A C29 H29B 109.5
H29A C29 H29C 109.5
H29B C29 H29C 109.5
N6 C30 H30A 109.5
N6 C30 H30B 109.5
N6 C30 H30C 109.5
H30A C30 H30B 109.5
H30A C30 H30C 109.5
H30B C30 H30C 109.5

loop_
_geom_bond_atom_site_label_1
_geom_bond_atom_site_label_2
_geom_bond_distance
Sm1 F1 2.5619(17)
Sm1 N1 2.388(2)
Sm1 N2 2.662(2)
Sm1 N3 2.459(2)
Sm1 N4 2.707(2)
Sm1 F5 2.6050(17)
Sm1 N5 2.383(2)
Sm1 N6 2.744(2)
F1 C2 1.374(3)
N1 C1 1.358(3)
N1 C7 1.471(4)
C1 C2 1.413(4)
C1 C6 1.418(4)
F2 C3 1.346(4)
N2 C8 1.489(4)
N2 C9 1.463(4)
N2 C10 1.505(4)
C2 C3 1.368(4)
F3 C5 1.357(4)
N3 C11 1.365(3)
N3 C17 1.469(3)
C3 C4 1.388(5)
F4 C6 1.356(4)
N4 C18 1.475(3)
N4 C19 1.477(3)
N4 C20 1.476(3)
C4 H4 0.9500
C4 C5 1.377(6)
F5 C12 1.371(3)
N5 C21 1.371(3)
N5 C27 1.468(3)
C5 C6 1.384(4)
F6 C13 1.344(3)
N6 C28 1.491(3)
N6 C29 1.481(3)
N6 C30 1.490(3)
F7 C15 1.356(3)
C7 H7A 0.9900
C7 H7B 0.9900
C7 C8 1.528(4)
F8 C16 1.351(3)
C8 H8A 0.9900
C8 H8B 0.9900
F9 C22 1.356(3)
C9 H9A 0.9800
C9 H9B 0.9800
C9 H9C 0.9800
F10 C23 1.361(4)
C10 H10A 0.9800
C10 H10B 0.9800
C10 H10C 0.9800
F11 C25 1.346(4)
C11 C12 1.411(4)
C11 C16 1.417(3)
F12 C26 1.350(3)
C12 C13 1.369(4)
C13 C14 1.392(4)
C14 H14 0.9500
C14 C15 1.375(4)
C15 C16 1.388(4)
C17 H17A 0.9900
C17 H17B 0.9900
C17 C18 1.518(3)
C18 H18A 0.9900
C18 H18B 0.9900
C19 H19A 0.9800
C19 H19B 0.9800
C19 H19C 0.9800
C20 H20A 0.9800
C20 H20B 0.9800
C20 H20C 0.9800
C21 C22 1.414(4)
C21 C26 1.402(4)
C22 C23 1.379(4)
C23 C24 1.370(5)
C24 H24 0.9500
C24 C25 1.380(5)
C25 C26 1.379(4)
C27 H27A 0.9900
C27 H27B 0.9900
C27 C28 1.509(4)
C28 H28A 0.9900
C28 H28B 0.9900
C29 H29A 0.9800
C29 H29B 0.9800
C29 H29C 0.9800
C30 H30A 0.9800
C30 H30B 0.9800
C30 H30C 0.9800

loop_
_geom_torsion_atom_site_label_1
_geom_torsion_atom_site_label_2
_geom_torsion_atom_site_label_3
_geom_torsion_atom_site_label_4
_geom_torsion
Sm1 F1 C2 C1 -4.1(3)
Sm1 F1 C2 C3 174.6(2)
Sm1 N1 C1 C2 11.0(4)
Sm1 N1 C1 C6 -168.0(2)
Sm1 N1 C7 C8 -36.4(3)
Sm1 N2 C8 C7 -46.7(3)
Sm1 N3 C11 C12 6.9(3)
Sm1 N3 C11 C16 -173.5(2)
Sm1 N3 C17 C18 -22.6(3)
Sm1 N4 C18 C17 -52.9(2)
Sm1 F5 C12 C11 -4.7(3)
Sm1 F5 C12 C13 175.77(18)
Sm1 N5 C21 C22 -110.4(3)
Sm1 N5 C21 C26 69.7(3)
Sm1 N5 C27 C28 -53.7(3)
Sm1 N6 C28 C27 -39.4(2)
F1 C2 C3 F2 2.0(4)
F1 C2 C3 C4 -178.0(3)
N1 C1 C2 F1 -3.8(4)
N1 C1 C2 C3 177.5(3)
N1 C1 C6 F4 5.5(5)
N1 C1 C6 C5 -176.7(3)
N1 C7 C8 N2 56.6(3)
C1 N1 C7 C8 140.5(3)
C1 C2 C3 F2 -179.4(3)
C1 C2 C3 C4 0.6(5)
F2 C3 C4 C5 -178.7(3)
C2 C1 C6 F4 -173.6(3)
C2 C1 C6 C5 4.3(4)
C2 C3 C4 C5 1.2(5)
F3 C5 C6 C1 178.0(3)
F3 C5 C6 F4 -4.1(5)
N3 C11 C12 F5 -1.0(3)
N3 C11 C12 C13 178.4(2)
N3 C11 C16 F8 6.1(4)
N3 C11 C16 C15 -176.7(3)
N3 C17 C18 N4 53.2(3)
C3 C4 C5 F3 179.0(3)
C3 C4 C5 C6 -0.1(6)
C4 C5 C6 C1 -2.9(6)
C4 C5 C6 F4 175.0(3)
F5 C12 C13 F6 -0.9(4)
F5 C12 C13 C14 178.2(2)
N5 C21 C22 F9 2.7(4)
N5 C21 C22 C23 178.4(3)
N5 C21 C26 F12 2.7(4)
N5 C21 C26 C25 -178.8(3)
N5 C27 C28 N6 63.7(3)
F6 C13 C14 C15 -179.0(2)
C6 C1 C2 F1 175.3(2)
C6 C1 C2 C3 -3.3(4)
F7 C15 C16 F8 -4.3(3)
F7 C15 C16 C11 178.4(2)
C7 N1 C1 C2 -165.7(3)
C7 N1 C1 C6 15.3(5)
F9 C22 C23 F10 -1.6(4)
F9 C22 C23 C24 177.3(3)
C9 N2 C8 C7 72.2(3)
F10 C23 C24 C25 178.2(3)
C10 N2 C8 C7 -172.0(2)
F11 C25 C26 F12 0.0(4)
F11 C25 C26 C21 -178.5(3)
C11 N3 C17 C18 156.5(2)
C11 C12 C13 F6 179.6(2)
C11 C12 C13 C14 -1.2(4)
C12 C11 C16 F8 -174.3(2)
C12 C11 C16 C15 2.9(4)
C12 C13 C14 C15 1.9(4)
C13 C14 C15 F7 179.0(2)
C13 C14 C15 C16 -0.1(4)
C14 C15 C16 F8 174.9(2)
C14 C15 C16 C11 -2.4(4)
C16 C11 C12 F5 179.3(2)
C16 C11 C12 C13 -1.2(4)
C17 N3 C11 C12 -172.1(2)
C17 N3 C11 C16 7.5(4)
C19 N4 C18 C17 -176.7(2)
C20 N4 C18 C17 66.6(3)
C21 N5 C27 C28 151.8(2)
C21 C22 C23 F10 -177.4(3)
C21 C22 C23 C24 1.5(5)
C22 C21 C26 F12 -177.3(2)
C22 C21 C26 C25 1.2(4)
C22 C23 C24 C25 -0.7(5)
C23 C24 C25 F11 178.2(3)
C23 C24 C25 C26 0.3(5)
C24 C25 C26 F12 177.9(3)
C24 C25 C26 C21 -0.6(5)
C26 C21 C22 F9 -177.4(2)
C26 C21 C22 C23 -1.7(4)
C27 N5 C21 C22 41.0(4)
C27 N5 C21 C26 -138.9(3)
C29 N6 C28 C27 -168.1(2)
C30 N6 C28 C27 76.3(3)
